data_7115873
loop_
_publ_author_name
'Goutam Nandi'
'Israel Goldberg'

_publ_section_title
;
 Fixation of CO2 in bi-layered coordination networks of zinc
 tetra(4-carboxyphenyl)porphyrin with multi-component [Pr2Na3(NO3)(H2O)3]
 connectors
;
_journal_name_full Chem.Commun.
_journal_page_first 13612
_journal_paper_doi 10.1039/C4cc05601A
_journal_volume 50
_journal_year 2014
_chemical_formula_sum 'C64 H60 N6 Na8 O20'
_chemical_formula_weight 1417.10
_chemical_name_systematic
; 
 ? 
;
_space_group_IT_number 2
_symmetry_cell_setting triclinic
_symmetry_space_group_name_Hall '-P 1'
_symmetry_space_group_name_H-M 'P -1'
_atom_sites_solution_hydrogens geom
_atom_sites_solution_primary direct
_atom_sites_solution_secondary difmap
_audit_creation_method SHELXL-97
_cell_angle_alpha 98.1090(10)
_cell_angle_beta 94.0560(10)
_cell_angle_gamma 95.6510(10)
_cell_formula_units_Z 1
_cell_length_a 6.4059(2)
_cell_length_b 16.3502(5)
_cell_length_c 17.8196(5)
_cell_measurement_reflns_used 4769
_cell_measurement_temperature 110(2)
_cell_measurement_theta_max 25.44
_cell_measurement_theta_min 1.16
_cell_volume 1831.95(10)
_computing_cell_refinement 'Saint, Bruker-AXS'
_computing_data_collection 'Apex2, Bruker-AXS'
_computing_data_reduction 'Saint, Bruker-AXS'
_computing_structure_refinement 'SHELXL-97 (Sheldrick, 2008)'
_computing_structure_solution 'SHELXTL-2013 (Sheldrick, 2008)'
_diffrn_ambient_temperature 110(2)
_diffrn_detector_area_resol_mean 1.75
_diffrn_measured_fraction_theta_full 0.989
_diffrn_measured_fraction_theta_max 0.989
_diffrn_measurement_device_type 'ApexDuo, Bruker-AXS'
_diffrn_measurement_method '1 deg. \w and \f scans'
_diffrn_radiation_monochromator graphite
_diffrn_radiation_source 'fine-focus sealed tube'
_diffrn_radiation_type MoK\a
_diffrn_radiation_wavelength 0.71073
_diffrn_reflns_av_R_equivalents 0.0334
_diffrn_reflns_av_sigmaI/netI 0.0441
_diffrn_reflns_limit_h_max 7
_diffrn_reflns_limit_h_min -7
_diffrn_reflns_limit_k_max 19
_diffrn_reflns_limit_k_min -19
_diffrn_reflns_limit_l_max 21
_diffrn_reflns_limit_l_min -21
_diffrn_reflns_number 24801
_diffrn_reflns_theta_full 25.44
_diffrn_reflns_theta_max 25.44
_diffrn_reflns_theta_min 1.16
_diffrn_standards_number 0
_exptl_absorpt_coefficient_mu 0.135
_exptl_absorpt_correction_T_max 0.9866
_exptl_absorpt_correction_T_min 0.9671
_exptl_absorpt_correction_type multi-scan
_exptl_absorpt_process_details 'Sadabs, Bruker-AXS'
_exptl_crystal_colour red
_exptl_crystal_density_diffrn 1.285
_exptl_crystal_density_method 'not measured'
_exptl_crystal_description needle
_exptl_crystal_F_000 734
_exptl_crystal_size_max 0.25
_exptl_crystal_size_mid 0.15
_exptl_crystal_size_min 0.10
_platon_squeeze_details
;
 Disordered DMA solvent included in the intralattice channel voids
;
_refine_diff_density_max 0.742
_refine_diff_density_min -0.695
_refine_diff_density_rms 0.093
_refine_ls_extinction_method none
_refine_ls_goodness_of_fit_ref 1.111
_refine_ls_hydrogen_treatment constr
_refine_ls_matrix_type full
_refine_ls_number_parameters 432
_refine_ls_number_reflns 6709
_refine_ls_number_restraints 0
_refine_ls_restrained_S_all 1.111
_refine_ls_R_factor_all 0.0917
_refine_ls_R_factor_gt 0.0661
_refine_ls_shift/su_max 0.014
_refine_ls_shift/su_mean 0.000
_refine_ls_structure_factor_coef Fsqd
_refine_ls_weighting_details 'calc w=1/[\s^2^(Fo^2^)+(0.0897P)^2^+2.2119P] where P=(Fo^2^+2Fc^2^)/3'
_refine_ls_weighting_scheme calc
_refine_ls_wR_factor_gt 0.1793
_refine_ls_wR_factor_ref 0.1915
_reflns_number_gt 4769
_reflns_number_total 6709
_reflns_threshold_expression >2sigma(I)
_cod_data_source_file c4cc05601a1.cif
_cod_data_source_block gt45sq
_cod_database_code 7115873

loop_
_symmetry_equiv_pos_as_xyz
'x, y, z'
'-x, -y, -z'

loop_
_atom_site_label
_atom_site_type_symbol
_atom_site_fract_x
_atom_site_fract_y
_atom_site_fract_z
_atom_site_U_iso_or_equiv
_atom_site_adp_type
_atom_site_occupancy
_atom_site_symmetry_multiplicity
_atom_site_calc_flag
_atom_site_refinement_flags
Na1 Na 0.57075(19) 0.39640(8) 0.51929(7) 0.0160(3) Uani 1 1 d .
Na2 Na 0.87431(19) 0.50879(8) 0.41351(7) 0.0176(3) Uani 1 1 d .
Na3 Na 0.8496(2) 0.41205(9) -0.27141(8) 0.0239(4) Uani 1 1 d .
Na4 Na 1.2734(2) 0.31100(10) 0.64102(8) 0.0274(4) Uani 1 1 d .
O5 O 0.2193(4) 0.51455(14) 0.37420(13) 0.0176(5) Uani 1 1 d .
O6 O 0.5123(3) 0.46547(15) 0.41404(13) 0.0181(5) Uani 1 1 d .
O7 O 0.9061(4) 0.39056(15) 0.46913(14) 0.0229(6) Uani 1 1 d .
O8 O 1.2011(4) 0.35814(16) 0.52434(14) 0.0232(6) Uani 1 1 d .
O9 O 0.1956(4) 0.45561(16) -0.29239(14) 0.0250(6) Uani 1 1 d .
O10 O 0.4910(4) 0.40385(17) -0.26124(16) 0.0301(6) Uani 1 1 d .
O11 O 0.9202(4) 0.27910(17) -0.32035(17) 0.0327(7) Uani 1 1 d .
O12 O 0.9231(5) 0.4205(2) -0.14234(17) 0.0516(9) Uani 1 1 d .
O13 O 1.1485(5) 0.1894(2) -0.3027(2) 0.0490(9) Uani 1 1 d .
O14 O 0.5782(4) 0.27503(16) 0.57860(15) 0.0293(6) Uani 1 1 d .
H14A H 0.6921 0.2798 0.6121 0.044 Uiso 1 1 d R
H14B H 0.5456 0.2271 0.5466 0.044 Uiso 1 1 d R
N15 N 0.1333(2) -0.04631(8) -0.09859(8) 0.0218(7) Uani 1 1 d .
H15 H 0.0757 -0.0263 -0.0573 0.026 Uiso 1 1 d R
N16 N 0.2346(2) 0.09506(8) 0.02316(8) 0.0221(7) Uani 1 1 d R
C17 C 0.3437(2) 0.45905(8) 0.37258(8) 0.0143(7) Uani 1 1 d R
C18 C 0.2869(2) 0.38064(8) 0.31548(8) 0.0164(7) Uani 1 1 d R
C19 C 1.0360(2) 0.34001(8) 0.47952(8) 0.0181(8) Uani 1 1 d R
C20 C 0.4249(2) 0.32026(8) 0.30693(8) 0.0214(8) Uani 1 1 d R
H20 H 0.5534 0.3270 0.3383 0.026 Uiso 1 1 calc R
C21 C 0.0469(6) 0.2984(2) 0.2168(2) 0.0218(8) Uani 1 1 d .
H21 H -0.0841 0.2907 0.1868 0.026 Uiso 1 1 calc R
C22 C 0.1870(5) 0.2389(2) 0.2064(2) 0.0205(8) Uani 1 1 d .
C23 C 0.2982(6) -0.0048(2) -0.1281(2) 0.0221(8) Uani 1 1 d .
C24 C 0.0968(6) 0.3693(2) 0.2709(2) 0.0206(8) Uani 1 1 d .
H24 H 0.0005 0.4098 0.2773 0.025 Uiso 1 1 calc R
C25 C 0.3640(5) 0.4569(2) -0.2511(2) 0.0219(8) Uani 1 1 d .
C26 C 0.3895(6) 0.1137(2) -0.0230(2) 0.0235(8) Uani 1 1 d .
C27 C 0.4181(6) 0.0687(2) -0.0937(2) 0.0237(8) Uani 1 1 d .
C28 C 0.0458(6) -0.1123(2) -0.1516(2) 0.0221(8) Uani 1 1 d .
C29 C 0.1338(6) 0.1657(2) 0.1451(2) 0.0210(8) Uani 1 1 d .
C30 C 0.3756(6) 0.2503(2) 0.2528(2) 0.0255(9) Uani 1 1 d .
H30 H 0.4713 0.2094 0.2472 0.031 Uiso 1 1 calc R
C31 C 0.1650(6) -0.1137(2) -0.2160(2) 0.0266(9) Uani 1 1 d .
H31 H 0.1415 -0.1534 -0.2610 0.032 Uiso 1 1 calc R
C32 C 0.2643(6) 0.1572(2) 0.0847(2) 0.0235(8) Uani 1 1 d .
C33 C 0.5724(6) 0.1077(2) -0.1415(2) 0.0253(9) Uani 1 1 d .
C34 C 0.3191(6) -0.0482(2) -0.2023(2) 0.0279(9) Uani 1 1 d .
H34 H 0.4213 -0.0341 -0.2358 0.034 Uiso 1 1 calc R
C35 C 0.9803(6) 0.2187(2) -0.2907(2) 0.0296(9) Uani 1 1 d .
C36 C 0.8401(6) 0.1799(2) -0.2377(2) 0.0281(9) Uani 1 1 d .
C37 C 0.5211(6) 0.1878(2) 0.0109(2) 0.0308(9) Uani 1 1 d .
H37 H 0.6403 0.2127 -0.0096 0.037 Uiso 1 1 calc R
C40 C 0.4444(6) 0.2153(2) 0.0768(2) 0.0317(10) Uani 1 1 d .
H40 H 0.4980 0.2635 0.1116 0.038 Uiso 1 1 calc R
C41 C 0.9947(7) 0.2535(3) 0.4358(3) 0.0374(10) Uani 1 1 d .
H41A H 0.8442 0.2344 0.4333 0.056 Uiso 1 1 calc R
H41B H 1.0753 0.2159 0.4615 0.056 Uiso 1 1 calc R
H41C H 1.0379 0.2537 0.3841 0.056 Uiso 1 1 calc R
C42 C 0.4114(7) 0.5267(3) -0.1846(2) 0.0357(10) Uani 1 1 d .
H42A H 0.3229 0.5155 -0.1438 0.054 Uiso 1 1 calc R
H42B H 0.3820 0.5793 -0.2013 0.054 Uiso 1 1 calc R
H42C H 0.5601 0.5304 -0.1658 0.054 Uiso 1 1 calc R
C43 C 0.7637(7) 0.0778(3) -0.1554(3) 0.0405(11) Uani 1 1 d .
H43 H 0.8042 0.0323 -0.1322 0.049 Uiso 1 1 calc R
C44 C 0.8959(7) 0.1137(3) -0.2029(3) 0.0427(12) Uani 1 1 d .
H44 H 1.0264 0.0926 -0.2117 0.051 Uiso 1 1 calc R
C45 C 0.6516(7) 0.2113(3) -0.2221(3) 0.0383(11) Uani 1 1 d .
H45 H 0.6130 0.2582 -0.2436 0.046 Uiso 1 1 calc R
C46 C 0.5202(7) 0.1745(3) -0.1753(3) 0.0377(11) Uani 1 1 d .
H46 H 0.3901 0.1959 -0.1662 0.045 Uiso 1 1 calc R
N47 N 0.8912(9) 0.3817(3) -0.0259(3) 0.074(3) Uani 1 1 d D
C48 C 0.7187(9) 0.4332(4) -0.0234(4) 0.0676(17) Uani 1 1 d D
H48A H 0.7727 0.4905 -0.0021 0.101 Uiso 1 1 calc R
H48B H 0.6138 0.4120 0.0086 0.101 Uiso 1 1 calc R
H48C H 0.6531 0.4318 -0.0750 0.101 Uiso 1 1 calc R
C49 C 1.1688(9) 0.3248(4) -0.0986(4) 0.0703(18) Uani 1 1 d D
H49A H 1.2208 0.3198 -0.1493 0.105 Uiso 1 1 calc R
H49B H 1.1170 0.2696 -0.0879 0.105 Uiso 1 1 calc R
H49C H 1.2835 0.3496 -0.0604 0.105 Uiso 1 1 calc R
C50 C 0.9901(10) 0.3474(4) 0.0367(3) 0.078(2) Uani 1 1 d D
H50A H 1.0504 0.2968 0.0168 0.117 Uiso 1 1 calc R
H50B H 0.8846 0.3341 0.0717 0.117 Uiso 1 1 calc R
H50C H 1.1020 0.3883 0.0639 0.117 Uiso 1 1 calc R
C51 C 0.9922(9) 0.3793(4) -0.0958(3) 0.076(3) Uani 1 1 d D

loop_
_atom_site_aniso_label
_atom_site_aniso_U_11
_atom_site_aniso_U_22
_atom_site_aniso_U_33
_atom_site_aniso_U_23
_atom_site_aniso_U_13
_atom_site_aniso_U_12
Na1 0.0151(7) 0.0168(7) 0.0160(7) 0.0021(5) 0.0028(5) -0.0001(5)
Na2 0.0143(7) 0.0195(7) 0.0189(7) 0.0031(6) 0.0025(5) 0.0005(5)
Na3 0.0188(7) 0.0302(8) 0.0258(8) 0.0109(6) 0.0062(6) 0.0047(6)
Na4 0.0221(8) 0.0334(9) 0.0292(8) 0.0126(7) 0.0066(6) 0.0012(6)
O5 0.0165(12) 0.0174(13) 0.0184(13) 0.0014(10) 0.0021(10) 0.0010(10)
O6 0.0141(12) 0.0220(13) 0.0170(13) 0.0017(10) -0.0008(10) -0.0011(10)
O7 0.0189(13) 0.0250(14) 0.0274(14) 0.0073(11) 0.0079(10) 0.0059(11)
O8 0.0169(13) 0.0288(15) 0.0227(14) 0.0045(11) 0.0004(10) -0.0034(11)
O9 0.0189(13) 0.0361(16) 0.0212(14) 0.0085(12) 0.0031(11) 0.0027(11)
O10 0.0184(13) 0.0357(16) 0.0396(16) 0.0125(13) 0.0067(12) 0.0070(12)
O11 0.0263(14) 0.0299(16) 0.0459(18) 0.0169(13) 0.0092(13) 0.0028(12)
O12 0.055(2) 0.077(3) 0.0267(17) 0.0261(17) -0.0018(15) 0.0027(18)
O13 0.0364(18) 0.047(2) 0.076(2) 0.0326(18) 0.0280(17) 0.0171(15)
O14 0.0322(15) 0.0240(15) 0.0319(15) 0.0055(12) 0.0043(12) 0.0016(12)
N15 0.0270(17) 0.0153(15) 0.0213(16) -0.0025(13) 0.0042(13) -0.0003(13)
N16 0.0248(16) 0.0166(16) 0.0240(17) 0.0010(13) 0.0054(13) -0.0009(13)
C17 0.0149(17) 0.0147(17) 0.0144(17) 0.0054(14) 0.0063(13) -0.0016(14)
C18 0.0144(17) 0.0174(18) 0.0169(17) 0.0023(14) 0.0021(13) -0.0013(14)
C19 0.0174(18) 0.0197(19) 0.0189(18) 0.0062(15) 0.0080(14) 0.0004(15)
C20 0.0193(18) 0.022(2) 0.0221(19) 0.0024(15) -0.0013(14) 0.0025(15)
C21 0.0220(19) 0.0186(19) 0.0226(19) 0.0001(15) -0.0031(15) -0.0014(15)
C22 0.0219(18) 0.0150(18) 0.0222(19) -0.0013(15) 0.0008(15) -0.0031(15)
C23 0.0239(19) 0.0148(18) 0.028(2) 0.0032(15) 0.0093(16) 0.0005(15)
C24 0.0211(18) 0.0188(19) 0.0210(19) 0.0014(15) 0.0002(14) 0.0016(15)
C25 0.0166(18) 0.029(2) 0.0221(19) 0.0128(16) 0.0067(15) -0.0024(16)
C26 0.0256(19) 0.0165(19) 0.029(2) 0.0040(16) 0.0067(16) -0.0004(15)
C27 0.0237(19) 0.0165(19) 0.031(2) 0.0038(16) 0.0062(16) -0.0006(15)
C28 0.0248(19) 0.0147(18) 0.026(2) 0.0004(15) 0.0004(15) 0.0012(15)
C29 0.0258(19) 0.0121(18) 0.0237(19) -0.0001(15) 0.0017(15) -0.0005(15)
C30 0.026(2) 0.020(2) 0.031(2) -0.0010(16) 0.0016(16) 0.0078(16)
C31 0.036(2) 0.019(2) 0.023(2) -0.0032(16) 0.0087(17) 0.0026(17)
C32 0.026(2) 0.0155(19) 0.028(2) 0.0007(16) 0.0057(16) -0.0032(15)
C33 0.0226(19) 0.0194(19) 0.033(2) 0.0006(16) 0.0079(16) 0.0004(16)
C34 0.035(2) 0.020(2) 0.029(2) 0.0010(17) 0.0121(17) 0.0025(17)
C35 0.025(2) 0.024(2) 0.041(2) 0.0079(18) 0.0082(18) 0.0037(17)
C36 0.0217(19) 0.022(2) 0.042(2) 0.0087(18) 0.0097(17) 0.0010(16)
C37 0.029(2) 0.027(2) 0.033(2) -0.0006(18) 0.0086(17) -0.0096(17)
C40 0.031(2) 0.023(2) 0.035(2) -0.0071(18) -0.0002(18) -0.0092(17)
C41 0.039(2) 0.025(2) 0.043(3) -0.0069(19) 0.001(2) -0.0002(19)
C42 0.032(2) 0.042(3) 0.031(2) 0.006(2) -0.0003(18) -0.003(2)
C43 0.033(2) 0.035(3) 0.063(3) 0.029(2) 0.019(2) 0.0119(19)
C44 0.030(2) 0.037(3) 0.071(3) 0.027(2) 0.021(2) 0.014(2)
C45 0.031(2) 0.034(2) 0.057(3) 0.023(2) 0.012(2) 0.0091(19)
C46 0.027(2) 0.040(3) 0.055(3) 0.023(2) 0.017(2) 0.0098(19)
N47 0.061(9) 0.084(5) 0.068(4) 0.030(4) -0.031(5) -0.028(6)
C48 0.053(3) 0.085(5) 0.071(4) 0.018(3) 0.007(3) 0.003(3)
C49 0.064(4) 0.072(4) 0.070(5) 0.022(4) -0.005(3) -0.019(3)
C50 0.093(5) 0.090(5) 0.048(3) 0.038(3) -0.023(3) -0.026(4)
C51 0.078(6) 0.077(6) 0.069(5) 0.030(4) -0.019(5) -0.023(5)

loop_
_atom_type_symbol
_atom_type_description
_atom_type_scat_dispersion_real
_atom_type_scat_dispersion_imag
_atom_type_scat_source
C C 0.0033 0.0016 'International Tables Vol C Tables 4.2.6.8 and 6.1.1.4'
H H 0.0000 0.0000 'International Tables Vol C Tables 4.2.6.8 and 6.1.1.4'
N N 0.0061 0.0033 'International Tables Vol C Tables 4.2.6.8 and 6.1.1.4'
Na Na 0.0362 0.0249 'International Tables Vol C Tables 4.2.6.8 and 6.1.1.4'
O O 0.0106 0.0060 'International Tables Vol C Tables 4.2.6.8 and 6.1.1.4'

loop_
_geom_angle_atom_site_label_1
_geom_angle_atom_site_label_2
_geom_angle_atom_site_label_3
_geom_angle
_geom_angle_site_symmetry_1
_geom_angle_site_symmetry_3
O6 Na1 O14 153.01(11) . .
O6 Na1 O7 80.77(9) . .
O14 Na1 O7 96.32(10) . .
O6 Na1 O8 92.44(9) . 1_455
O14 Na1 O8 79.31(10) . 1_455
O7 Na1 O8 155.97(10) . 1_455
O6 Na1 O5 112.52(9) . 2_666
O14 Na1 O5 93.50(10) . 2_666
O7 Na1 O5 82.51(9) . 2_666
O8 Na1 O5 121.16(9) 1_455 2_666
O6 Na1 O6 79.96(9) . 2_666
O14 Na1 O6 123.75(10) . 2_666
O7 Na1 O6 117.85(9) . 2_666
O8 Na1 O6 83.11(9) 1_455 2_666
O5 Na1 O6 53.06(8) 2_666 2_666
O6 Na1 C17 95.93(8) . 2_666
O14 Na1 C17 110.95(8) . 2_666
O7 Na1 C17 100.28(8) . 2_666
O8 Na1 C17 103.35(8) 1_455 2_666
O5 Na1 C17 26.67(6) 2_666 2_666
O6 Na1 C17 26.42(6) 2_666 2_666
O6 Na1 Na4 136.30(8) . 1_455
O14 Na1 Na4 45.73(7) . 1_455
O7 Na1 Na4 141.02(8) . 1_455
O8 Na1 Na4 44.58(7) 1_455 1_455
O5 Na1 Na4 90.29(7) 2_666 1_455
O6 Na1 Na4 86.12(7) 2_666 1_455
C17 Na1 Na4 88.87(5) 2_666 1_455
O6 Na1 Na2 44.01(6) . .
O14 Na1 Na2 139.27(8) . .
O7 Na1 Na2 42.96(7) . .
O8 Na1 Na2 136.38(8) 1_455 .
O5 Na1 Na2 83.07(7) 2_666 .
O6 Na1 Na2 85.99(7) 2_666 .
C17 Na1 Na2 83.00(5) 2_666 .
Na4 Na1 Na2 171.76(5) 1_455 .
O6 Na1 Na2 84.41(7) . 2_666
O14 Na1 Na2 104.97(8) . 2_666
O7 Na1 Na2 156.66(8) . 2_666
O8 Na1 Na2 42.01(7) 1_455 2_666
O5 Na1 Na2 86.68(7) 2_666 2_666
O6 Na1 Na2 41.11(6) 2_666 2_666
C17 Na1 Na2 63.36(4) 2_666 2_666
Na4 Na1 Na2 59.23(4) 1_455 2_666
Na2 Na1 Na2 115.26(4) . 2_666
O6 Na1 Na1 41.70(6) . 2_666
O14 Na1 Na1 159.34(9) . 2_666
O7 Na1 Na1 102.40(8) . 2_666
O8 Na1 Na1 86.89(8) 1_455 2_666
O5 Na1 Na1 80.50(7) 2_666 2_666
O6 Na1 Na1 38.26(6) 2_666 2_666
C17 Na1 Na1 57.31(4) 2_666 2_666
Na4 Na1 Na1 114.14(6) 1_455 2_666
Na2 Na1 Na1 60.03(4) . 2_666
Na2 Na1 Na1 55.23(4) 2_666 2_666
O6 Na1 Na2 99.36(7) . 2_766
O14 Na1 Na2 97.16(8) . 2_766
O7 Na1 Na2 45.03(7) . 2_766
O8 Na1 Na2 158.52(8) 1_455 2_766
O5 Na1 Na2 37.49(6) 2_666 2_766
O6 Na1 Na2 81.38(6) 2_666 2_766
C17 Na1 Na2 57.82(4) 2_666 2_766
Na4 Na1 Na2 119.28(5) 1_455 2_766
Na2 Na1 Na2 57.01(4) . 2_766
Na2 Na1 Na2 121.16(5) 2_666 2_766
Na1 Na1 Na2 90.06(5) 2_666 2_766
O7 Na2 O9 138.65(11) . 2_665
O7 Na2 O6 82.17(9) . .
O9 Na2 O6 88.57(9) 2_665 .
O7 Na2 O5 93.74(9) . 1_655
O9 Na2 O5 81.09(9) 2_665 1_655
O6 Na2 O5 159.25(10) . 1_655
O7 Na2 O8 126.68(10) . 2_766
O9 Na2 O8 92.56(10) 2_665 2_766
O6 Na2 O8 86.55(9) . 2_766
O5 Na2 O8 111.71(10) 1_655 2_766
O7 Na2 O7 93.47(9) . 2_766
O9 Na2 O7 124.79(10) 2_665 2_766
O6 Na2 O7 122.30(9) . 2_766
O5 Na2 O7 78.13(8) 1_655 2_766
O8 Na2 O7 51.15(8) 2_766 2_766
O7 Na2 C19 113.01(8) . 2_766
O9 Na2 C19 108.26(8) 2_665 2_766
O6 Na2 C19 106.77(8) . 2_766
O5 Na2 C19 93.59(7) 1_655 2_766
O8 Na2 C19 25.66(6) 2_766 2_766
O7 Na2 C19 25.66(6) 2_766 2_766
O7 Na2 Na1 44.75(6) . .
O9 Na2 Na1 130.86(8) 2_665 .
O6 Na2 Na1 43.78(6) . .
O5 Na2 Na1 138.18(8) 1_655 .
O8 Na2 Na1 95.04(7) 2_766 .
O7 Na2 Na1 96.57(7) 2_766 .
C19 Na2 Na1 98.63(5) 2_766 .
O7 Na2 Na4 165.85(8) . 2_766
O9 Na2 Na4 49.34(7) 2_665 2_766
O6 Na2 Na4 86.85(7) . 2_766
O5 Na2 Na4 99.64(7) 1_655 2_766
O8 Na2 Na4 43.22(7) 2_766 2_766
O7 Na2 Na4 84.86(7) 2_766 2_766
C19 Na2 Na4 61.82(4) 2_766 2_766
Na1 Na2 Na4 121.40(5) . 2_766
O7 Na2 Na2 51.27(7) . 2_766
O9 Na2 Na2 162.00(9) 2_665 2_766
O6 Na2 Na2 109.02(8) . 2_766
O5 Na2 Na2 83.29(7) 1_655 2_766
O8 Na2 Na2 84.94(8) 2_766 2_766
O7 Na2 Na2 42.20(6) 2_766 2_766
C19 Na2 Na2 63.81(5) 2_766 2_766
Na1 Na2 Na2 67.14(4) . 2_766
Na4 Na2 Na2 125.63(6) 2_766 2_766
O7 Na2 Na3 130.74(8) . 2_765
O9 Na2 Na3 41.22(7) 2_665 2_765
O6 Na2 Na3 129.77(8) . 2_765
O5 Na2 Na3 42.11(6) 1_655 2_765
O8 Na2 Na3 95.50(7) 2_766 2_765
O7 Na2 Na3 95.76(7) 2_766 2_765
C19 Na2 Na3 94.05(5) 2_766 2_765
Na1 Na2 Na3 167.15(5) . 2_765
Na4 Na2 Na3 63.39(4) 2_766 2_765
Na2 Na2 Na3 121.18(6) 2_766 2_765
O7 Na2 Na1 108.84(7) . 2_666
O9 Na2 Na1 91.35(7) 2_665 2_666
O6 Na2 Na1 44.70(6) . 2_666
O5 Na2 Na1 152.51(8) 1_655 2_666
O8 Na2 Na1 41.85(6) 2_766 2_666
O7 Na2 Na1 84.87(6) 2_766 2_666
C19 Na2 Na1 63.60(4) 2_766 2_666
Na1 Na2 Na1 64.74(4) . 2_666
Na4 Na2 Na1 57.03(4) 2_766 2_666
Na2 Na2 Na1 98.48(5) 2_766 2_666
Na3 Na2 Na1 120.12(5) 2_765 2_666
O12 Na3 O10 92.59(12) . .
O12 Na3 O11 104.32(13) . .
O10 Na3 O11 106.22(11) . .
O12 Na3 O9 93.77(11) . 1_655
O10 Na3 O9 164.03(11) . 1_655
O11 Na3 O9 86.35(10) . 1_655
O12 Na3 O5 146.36(13) . 2_665
O10 Na3 O5 85.49(10) . 2_665
O11 Na3 O5 108.45(10) . 2_665
O9 Na3 O5 81.11(9) 1_655 2_665
O12 Na3 Na2 132.71(10) . 2_765
O10 Na3 Na2 127.14(9) . 2_765
O11 Na3 Na2 89.37(8) . 2_765
O9 Na3 Na2 41.33(7) 1_655 2_765
O5 Na3 Na2 42.03(6) 2_665 2_765
O12 Na3 Na4 106.09(10) . 1_554
O10 Na3 Na4 145.17(9) . 1_554
O11 Na3 Na4 41.26(7) . 1_554
O9 Na3 Na4 45.31(7) 1_655 1_554
O5 Na3 Na4 93.83(7) 2_665 1_554
Na2 Na3 Na4 57.20(4) 2_765 1_554
O12 Na3 Na1 165.30(10) . 1_554
O10 Na3 Na1 72.72(8) . 1_554
O11 Na3 Na1 80.90(8) . 1_554
O9 Na3 Na1 100.33(8) 1_655 1_554
O5 Na3 Na1 34.90(6) 2_665 1_554
Na2 Na3 Na1 60.14(3) 2_765 1_554
Na4 Na3 Na1 86.98(4) 1_554 1_554
O12 Na3 Na4 117.24(10) . 1_454
O10 Na3 Na4 32.50(8) . 1_454
O11 Na3 Na4 79.44(8) . 1_454
O9 Na3 Na4 148.17(8) 1_655 1_454
O5 Na3 Na4 76.71(7) 2_665 1_454
Na2 Na3 Na4 109.65(5) 2_765 1_454
Na4 Na3 Na4 113.61(5) 1_554 1_454
Na1 Na3 Na4 49.53(3) 1_554 1_454
O8 Na4 O14 79.98(10) . 1_655
O8 Na4 O10 117.60(11) . 1_656
O14 Na4 O10 90.67(10) 1_655 1_656
O8 Na4 O13 134.97(13) . 1_556
O14 Na4 O13 105.89(11) 1_655 1_556
O10 Na4 O13 107.06(12) 1_656 1_556
O8 Na4 O11 101.83(10) . 1_556
O14 Na4 O11 152.88(12) 1_655 1_556
O10 Na4 O11 111.46(11) 1_656 1_556
O13 Na4 O11 53.79(10) 1_556 1_556
O8 Na4 O9 87.54(9) . 1_656
O14 Na4 O9 128.70(10) 1_655 1_656
O10 Na4 O9 52.33(9) 1_656 1_656
O13 Na4 O9 117.40(11) 1_556 1_656
O11 Na4 O9 78.34(10) 1_556 1_656
O8 Na4 C35 123.45(12) . 1_556
O14 Na4 C35 131.88(12) 1_655 1_556
O10 Na4 C35 108.34(12) 1_656 1_556
O13 Na4 C35 26.83(10) 1_556 1_556
O11 Na4 C35 27.35(10) 1_556 1_556
O9 Na4 C35 96.26(11) 1_656 1_556
O8 Na4 C25 105.05(11) . 1_656
O14 Na4 C25 111.81(11) 1_655 1_656
O10 Na4 C25 26.04(9) 1_656 1_656
O13 Na4 C25 113.09(12) 1_556 1_656
O11 Na4 C25 94.02(11) 1_556 1_656
O9 Na4 C25 26.39(9) 1_656 1_656
C35 Na4 C25 102.00(12) 1_556 1_656
O8 Na4 Na1 45.83(7) . 1_655
O14 Na4 Na1 45.30(7) 1_655 1_655
O10 Na4 Na1 85.57(8) 1_656 1_655
O13 Na4 Na1 149.72(9) 1_556 1_655
O11 Na4 Na1 147.12(9) 1_556 1_655
O9 Na4 Na1 92.25(7) 1_656 1_655
C35 Na4 Na1 166.09(11) 1_556 1_655
C25 Na4 Na1 90.49(8) 1_656 1_655
O8 Na4 Na2 44.58(7) . 2_766
O14 Na4 Na2 109.03(8) 1_655 2_766
O10 Na4 Na2 83.75(8) 1_656 2_766
O13 Na4 Na2 143.26(9) 1_556 2_766
O11 Na4 Na2 89.48(8) 1_556 2_766
O9 Na4 Na2 42.97(6) 1_656 2_766
C35 Na4 Na2 116.52(9) 1_556 2_766
C25 Na4 Na2 63.27(8) 1_656 2_766
Na1 Na4 Na2 63.73(4) 1_655 2_766
O8 Na4 Na3 93.12(8) . 1_556
O14 Na4 Na3 167.29(9) 1_655 1_556
O10 Na4 Na3 83.04(7) 1_656 1_556
O13 Na4 Na3 86.56(8) 1_556 1_556
O11 Na4 Na3 38.93(7) 1_556 1_556
O9 Na4 Na3 39.60(6) 1_656 1_556
C35 Na4 Na3 60.80(9) 1_556 1_556
C25 Na4 Na3 59.45(8) 1_656 1_556
Na1 Na4 Na3 122.83(5) 1_655 1_556
Na2 Na4 Na3 59.42(4) 2_766 1_556
O8 Na4 Na3 108.44(8) . 1_656
O14 Na4 Na3 59.59(8) 1_655 1_656
O10 Na4 Na3 31.09(7) 1_656 1_656
O13 Na4 Na3 112.80(10) 1_556 1_656
O11 Na4 Na3 140.63(9) 1_556 1_656
O9 Na4 Na3 78.43(7) 1_656 1_656
C35 Na4 Na3 127.66(10) 1_556 1_656
C25 Na4 Na3 54.47(8) 1_656 1_656
Na1 Na4 Na3 64.88(4) 1_655 1_656
Na2 Na4 Na3 94.68(5) 2_766 1_656
Na3 Na4 Na3 113.61(5) 1_556 1_656
C17 O5 Na2 128.05(16) . 1_455
C17 O5 Na3 123.46(16) . 2_665
Na2 O5 Na3 95.86(9) 1_455 2_665
C17 O5 Na1 92.85(14) . 2_666
Na2 O5 Na1 103.37(9) 1_455 2_666
Na3 O5 Na1 111.55(10) 2_665 2_666
C17 O6 Na1 125.70(16) . .
C17 O6 Na2 140.53(17) . .
Na1 O6 Na2 92.22(9) . .
C17 O6 Na1 89.81(14) . 2_666
Na1 O6 Na1 100.04(9) . 2_666
Na2 O6 Na1 94.19(9) . 2_666
C19 O7 Na2 140.40(17) . .
C19 O7 Na1 127.16(17) . .
Na2 O7 Na1 92.29(9) . .
C19 O7 Na2 85.97(14) . 2_766
Na2 O7 Na2 86.54(9) . 2_766
Na1 O7 Na2 95.96(9) . 2_766
C19 O8 Na4 127.51(17) . .
C19 O8 Na1 139.03(17) . 1_655
Na4 O8 Na1 89.59(9) . 1_655
C19 O8 Na2 98.69(15) . 2_766
Na4 O8 Na2 92.20(10) . 2_766
Na1 O8 Na2 96.14(10) 1_655 2_766
C25 O9 Na3 130.1(2) . 1_455
C25 O9 Na2 132.5(2) . 2_665
Na3 O9 Na2 97.45(10) 1_455 2_665
C25 O9 Na4 86.9(2) . 1_454
Na3 O9 Na4 95.09(10) 1_455 1_454
Na2 O9 Na4 87.70(9) 2_665 1_454
C25 O10 Na3 133.6(2) . .
C25 O10 Na4 96.3(2) . 1_454
Na3 O10 Na4 116.42(12) . 1_454
C35 O11 Na3 133.8(3) . .
C35 O11 Na4 90.1(2) . 1_554
Na3 O11 Na4 99.80(11) . 1_554
C51 O12 Na3 139.8(4) . .
C35 O13 Na4 90.6(2) . 1_554
Na1 O14 Na4 88.97(10) . 1_455
C28 N15 C23 109.0(2) . .
C26 N16 C32 105.5(2) . .
O6 C17 O5 124.15(18) . .
O6 C17 C18 118.09(12) . .
O5 C17 C18 117.75(12) . .
O6 C17 Na1 63.77(12) . 2_666
O5 C17 Na1 60.48(12) . 2_666
C18 C17 Na1 177.3 . 2_666
C20 C18 C24 119.62(16) . .
C20 C18 C17 120.4 . .
C24 C18 C17 119.95(16) . .
O7 C19 O8 123.3(2) . .
O7 C19 C41 118.4(2) . .
O8 C19 C41 118.3(2) . .
O7 C19 Na2 68.37(13) . 2_766
O8 C19 Na2 55.64(13) . 2_766
C41 C19 Na2 169.9(2) . 2_766
C30 C20 C18 120.15(16) . .
C24 C21 C22 120.6(3) . .
C30 C22 C21 118.6(3) . .
C30 C22 C29 122.1(3) . .
C21 C22 C29 119.3(3) . .
N15 C23 C27 126.4(3) . .
N15 C23 C34 107.7(3) . .
C27 C23 C34 125.9(3) . .
C18 C24 C21 120.1(3) . .
O10 C25 O9 123.9(4) . .
O10 C25 C42 118.8(3) . .
O9 C25 C42 117.2(3) . .
O10 C25 Na4 57.6(2) . 1_454
O9 C25 Na4 66.7(2) . 1_454
C42 C25 Na4 171.7(3) . 1_454
N16 C26 C27 126.0(3) . .
N16 C26 C37 110.3(3) . .
C27 C26 C37 123.6(3) . .
C23 C27 C26 125.8(3) . .
C23 C27 C33 116.3(3) . .
C26 C27 C33 117.4(3) . .
N15 C28 C29 126.3(3) . 2
N15 C28 C31 107.5(3) . .
C29 C28 C31 126.1(3) 2 .
C28 C29 C32 125.2(3) 2 .
C28 C29 C22 116.8(3) 2 .
C32 C29 C22 117.9(3) . .
C20 C30 C22 120.9(3) . .
C34 C31 C28 108.4(3) . .
N16 C32 C29 125.3(3) . .
N16 C32 C40 110.0(3) . .
C29 C32 C40 124.6(3) . .
C46 C33 C43 118.1(4) . .
C46 C33 C27 119.0(3) . .
C43 C33 C27 122.9(3) . .
C31 C34 C23 107.3(3) . .
O13 C35 O11 123.6(4) . .
O13 C35 C36 118.2(3) . .
O11 C35 C36 118.2(3) . .
O13 C35 Na4 62.5(2) . 1_554
O11 C35 Na4 62.5(2) . 1_554
C36 C35 Na4 167.6(3) . 1_554
C44 C36 C45 118.5(4) . .
C44 C36 C35 121.5(3) . .
C45 C36 C35 120.0(3) . .
C40 C37 C26 107.3(3) . .
C37 C40 C32 106.8(3) . .
C44 C43 C33 120.6(4) . .
C36 C44 C43 120.8(4) . .
C46 C45 C36 120.1(4) . .
C33 C46 C45 121.8(4) . .
C51 N47 C50 118.8(5) . .
C51 N47 C48 112.8(4) . .
C50 N47 C48 127.3(6) . .
N47 C51 O12 116.5(5) . .
N47 C51 C49 112.6(5) . .
O12 C51 C49 130.9(5) . .

loop_
_geom_bond_atom_site_label_1
_geom_bond_atom_site_label_2
_geom_bond_distance
_geom_bond_site_symmetry_2
Na1 O6 2.348(3) .
Na1 O14 2.379(3) .
Na1 O7 2.390(3) .
Na1 O8 2.400(3) 1_455
Na1 O5 2.450(3) 2_666
Na1 O6 2.523(3) 2_666
Na1 C17 2.8123(18) 2_666
Na1 Na4 3.3466(19) 1_455
Na1 Na2 3.3917(18) .
Na1 Na2 3.5769(17) 2_666
Na1 Na1 3.734(3) 2_666
Na1 Na2 3.7767(18) 2_766
Na2 O7 2.313(3) .
Na2 O9 2.338(3) 2_665
Na2 O6 2.358(3) .
Na2 O5 2.363(3) 1_655
Na2 O8 2.407(3) 2_766
Na2 O7 2.686(3) 2_766
Na2 C19 2.8828(19) 2_766
Na2 Na4 3.427(2) 2_766
Na2 Na2 3.438(3) 2_766
Na2 Na3 3.5104(18) 2_765
Na2 Na1 3.5769(17) 2_666
Na3 O12 2.297(3) .
Na3 O10 2.309(3) .
Na3 O11 2.325(3) .
Na3 O9 2.333(3) 1_655
Na3 O5 2.366(3) 2_665
Na3 Na2 3.5104(18) 2_765
Na3 Na4 3.646(2) 1_554
Na3 Na1 3.9830(19) 1_554
Na3 Na4 4.006(2) 1_454
Na4 O8 2.349(3) .
Na4 O14 2.397(3) 1_655
Na4 O10 2.403(3) 1_656
Na4 O13 2.440(3) 1_556
Na4 O11 2.440(3) 1_556
Na4 O9 2.602(3) 1_656
Na4 C35 2.750(4) 1_556
Na4 C25 2.828(4) 1_656
Na4 Na1 3.3466(19) 1_655
Na4 Na2 3.427(2) 2_766
Na4 Na3 3.646(2) 1_556
Na4 Na3 4.006(2) 1_656
O5 C17 1.264(3) .
O5 Na2 2.363(3) 1_455
O5 Na3 2.366(3) 2_665
O5 Na1 2.450(3) 2_666
O6 C17 1.251(3) .
O6 Na1 2.523(3) 2_666
O7 C19 1.252(3) .
O7 Na2 2.687(3) 2_766
O8 C19 1.263(3) .
O8 Na1 2.400(3) 1_655
O8 Na2 2.408(3) 2_766
O9 C25 1.259(4) .
O9 Na3 2.333(3) 1_455
O9 Na2 2.338(3) 2_665
O9 Na4 2.602(3) 1_454
O10 C25 1.249(4) .
O10 Na4 2.403(3) 1_454
O11 C35 1.264(5) .
O11 Na4 2.440(3) 1_554
O12 C51 1.225(6) .
O13 C35 1.241(5) .
O13 Na4 2.440(3) 1_554
O14 Na4 2.397(3) 1_455
N15 C28 1.375(4) .
N15 C23 1.375(4) .
N16 C26 1.372(4) .
N16 C32 1.375(4) .
C17 C18 1.5162 .
C17 Na1 2.8123(18) 2_666
C18 C20 1.3883 .
C18 C24 1.388(4) .
C19 C41 1.505(4) .
C19 Na2 2.8828(19) 2_766
C20 C30 1.383(4) .
C21 C24 1.394(5) .
C21 C22 1.390(5) .
C22 C30 1.397(5) .
C22 C29 1.496(5) .
C23 C27 1.398(5) .
C23 C34 1.431(5) .
C25 C42 1.515(6) .
C25 Na4 2.828(4) 1_454
C26 C27 1.399(5) .
C26 C37 1.437(5) .
C27 C33 1.503(5) .
C28 C29 1.397(5) 2
C28 C31 1.421(5) .
C29 C28 1.397(5) 2
C29 C32 1.409(5) .
C31 C34 1.365(5) .
C32 C40 1.448(5) .
C33 C46 1.377(6) .
C33 C43 1.389(5) .
C35 C36 1.509(6) .
C35 Na4 2.750(4) 1_554
C36 C44 1.386(6) .
C36 C45 1.388(5) .
C37 C40 1.341(6) .
C43 C44 1.386(6) .
C45 C46 1.380(6) .
N47 C51 1.442(2) .
N47 C50 1.451(2) .
N47 C48 1.453(2) .
C49 C51 1.507(3) .

loop_
_platon_squeeze_void_nr
_platon_squeeze_void_average_x
_platon_squeeze_void_average_y
_platon_squeeze_void_average_z
_platon_squeeze_void_volume
_platon_squeeze_void_count_electrons
_platon_squeeze_void_content
1 -0.021 0.000 0.500 289 52 ' '
